data_1562530
loop_
_publ_author_name
'Babo, Jean-Marie'
'Albrecht-Schmitt, Thomas E.'

_publ_section_title
;
 High temperature redox reactions with uranium: Synthesis and
 characterization of Cs(UO2)Cl(SeO3), Rb2(UO2)3O2(SeO3)2, and
 RbNa5U2(SO4)7
;
_journal_name_full 'Journal of Solid State Chemistry'
_journal_page_first 145
_journal_page_last 150
_journal_paper_doi 10.1016/j.jssc.2013.07.029
_journal_volume 206
_journal_year 2013
_chemical_formula_moiety Rb2(UO2)3O2(SeO3)2
_chemical_formula_sum 'Cl0 Ge0 O7 Rb Se Si0 U1.5'
_chemical_formula_weight 633.47
_chemical_name_common 'rubidium uranyl oxide selenite'
_space_group_IT_number 2
_space_group_name_Hall '-P 1'
_space_group_name_H-M_alt 'P -1'
_symmetry_cell_setting triclinic
_symmetry_space_group_name_H-M 'P -1'
_atom_sites_solution_hydrogens geom
_atom_sites_solution_primary direct
_atom_sites_solution_secondary difmap
_cell_angle_alpha 107.663(3)
_cell_angle_beta 102.644(3)
_cell_angle_gamma 100.596(3)
_cell_formula_units_Z 2
_cell_length_a 7.0511(19)
_cell_length_b 7.1982(19)
_cell_length_c 8.314(2)
_cell_measurement_temperature 298(2)
_cell_volume 377.85(17)
_computing_structure_refinement 'SHELXL-97 (Sheldrick, 2008)'
_computing_structure_solution 'SHELXS-97 (Sheldrick, 2008)'
_diffrn_ambient_temperature 298(2)
_diffrn_measured_fraction_theta_full 0.979
_diffrn_measured_fraction_theta_max 0.979
_diffrn_radiation_monochromator graphite
_diffrn_radiation_source 'fine-focus sealed tube'
_diffrn_radiation_type MoK\a
_diffrn_radiation_wavelength 0.71073
_diffrn_reflns_av_R_equivalents 0.0441
_diffrn_reflns_av_sigmaI/netI 0.0625
_diffrn_reflns_limit_h_max 9
_diffrn_reflns_limit_h_min -9
_diffrn_reflns_limit_k_max 9
_diffrn_reflns_limit_k_min -9
_diffrn_reflns_limit_l_max 10
_diffrn_reflns_limit_l_min -10
_diffrn_reflns_number 4430
_diffrn_reflns_theta_full 27.69
_diffrn_reflns_theta_max 27.69
_diffrn_reflns_theta_min 3.07
_exptl_absorpt_coefficient_mu 43.342
_exptl_crystal_density_diffrn 5.568
_exptl_crystal_density_method 'not measured'
_exptl_crystal_F_000 530
_refine_diff_density_max 1.400
_refine_diff_density_min -1.704
_refine_diff_density_rms 0.385
_refine_ls_extinction_coef 0.00102(14)
_refine_ls_extinction_expression Fc^*^=kFc[1+0.001xFc^2^\l^3^/sin(2\q)]^-1/4^
_refine_ls_extinction_method SHELXL
_refine_ls_goodness_of_fit_ref 0.958
_refine_ls_hydrogen_treatment mixed
_refine_ls_matrix_type full
_refine_ls_number_parameters 98
_refine_ls_number_reflns 1737
_refine_ls_number_restraints 0
_refine_ls_restrained_S_all 0.958
_refine_ls_R_factor_all 0.0582
_refine_ls_R_factor_gt 0.0319
_refine_ls_shift/su_max 0.000
_refine_ls_shift/su_mean 0.000
_refine_ls_structure_factor_coef Fsqd
_refine_ls_weighting_details 'calc w=1/[\s^2^(Fo^2^)+(0.0180P)^2^+0.0000P] where P=(Fo^2^+2Fc^2^)/3'
_refine_ls_weighting_scheme calc
_refine_ls_wR_factor_gt 0.0511
_refine_ls_wR_factor_ref 0.0584
_reflns_number_gt 1255
_reflns_number_total 1737
_reflns_threshold_expression >2sigma(I)
_cod_data_source_file JSSC-2013-206-145.cif
_cod_data_source_block Rb2(UO2)3O2(SeO3)2
_cod_depositor_comments
;
The following automatic conversions were performed:

data item '_chemical_melting_point' value 'N/A' was changed to '?' --
the value is undefined or not given.

Automatic conversion script
Id: cif_fix_values 8369 2020-08-20 11:38:08Z andrius 
;
_cod_original_cell_volume 377.86(17)
_cod_original_sg_symbol_H-M P-1
_cod_original_formula_sum 'Cl0 Ge0 O7 Rb Se Si0 U1.50'
_cod_database_code 1562530

loop_
_symmetry_equiv_pos_as_xyz
'x, y, z'
'-x, -y, -z'

loop_
_atom_site_label
_atom_site_type_symbol
_atom_site_fract_x
_atom_site_fract_y
_atom_site_fract_z
_atom_site_U_iso_or_equiv
_atom_site_adp_type
_atom_site_occupancy
_atom_site_symmetry_multiplicity
_atom_site_calc_flag
_atom_site_refinement_flags
_atom_site_disorder_assembly
_atom_site_disorder_group
U1 U 0.0000 0.5000 0.0000 0.01177(16) Uani 1 2 d S . .
U2 U 0.40172(6) 0.31702(6) -0.22878(5) 0.01125(14) Uani 1 1 d . . .
Rb Rb 0.29534(17) 0.12832(17) 0.16685(16) 0.0228(3) Uani 1 1 d . . .
Se Se 0.16674(16) 0.81450(17) 0.44283(14) 0.0144(3) Uani 1 1 d . . .
O1 O 0.0448(10) 0.7070(10) -0.0750(9) 0.0152(18) Uani 1 1 d . . .
O2 O 0.3773(11) 0.5078(11) -0.3234(10) 0.0199(18) Uani 1 1 d . . .
O3 O 0.4163(11) 0.1108(11) -0.1552(10) 0.0191(18) Uani 1 1 d . . .
O4 O 0.2578(11) 1.0619(11) 0.4830(10) 0.0200(19) Uani 1 1 d . . .
O5 O 0.6852(10) 0.5253(10) -0.0142(9) 0.0150(17) Uani 1 1 d . . .
O6 O -0.0410(10) 0.7542(11) 0.2708(10) 0.0195(19) Uani 1 1 d . . .
O7 O 0.2947(11) 0.7043(12) 0.3113(11) 0.028(2) Uani 1 1 d . . .

loop_
_atom_site_aniso_label
_atom_site_aniso_U_11
_atom_site_aniso_U_22
_atom_site_aniso_U_33
_atom_site_aniso_U_23
_atom_site_aniso_U_13
_atom_site_aniso_U_12
U1 0.0089(3) 0.0109(3) 0.0133(3) 0.0012(2) 0.0036(2) 0.0024(2)
U2 0.0076(2) 0.0117(2) 0.0099(2) -0.00073(17) 0.00063(16) 0.00215(16)
Rb 0.0232(6) 0.0211(6) 0.0264(7) 0.0124(5) 0.0068(5) 0.0058(5)
Se 0.0118(6) 0.0171(6) 0.0100(6) -0.0007(5) 0.0037(5) 0.0024(5)
O1 0.014(4) 0.016(4) 0.012(4) 0.000(3) 0.006(3) 0.003(3)
O2 0.016(4) 0.021(4) 0.023(5) 0.011(4) 0.004(4) 0.003(3)
O3 0.019(4) 0.014(4) 0.022(5) 0.003(3) 0.006(4) 0.007(3)
O4 0.025(5) 0.013(4) 0.015(4) 0.000(3) 0.008(4) -0.003(3)
O5 0.008(4) 0.017(4) 0.013(4) -0.001(3) -0.001(3) 0.003(3)
O6 0.007(4) 0.023(4) 0.016(4) -0.004(3) -0.004(3) 0.004(3)
O7 0.019(5) 0.032(5) 0.029(5) -0.003(4) 0.015(4) 0.014(4)

loop_
_atom_type_symbol
_atom_type_description
_atom_type_scat_dispersion_real
_atom_type_scat_dispersion_imag
_atom_type_scat_source
O O 0.0106 0.0060 'International Tables Vol C Tables 4.2.6.8 and 6.1.1.4'
Si Si 0.0817 0.0704 'International Tables Vol C Tables 4.2.6.8 and 6.1.1.4'
Cl Cl 0.1484 0.1585 'International Tables Vol C Tables 4.2.6.8 and 6.1.1.4'
Ge Ge 0.1547 1.8001 'International Tables Vol C Tables 4.2.6.8 and 6.1.1.4'
Se Se -0.0929 2.2259 'International Tables Vol C Tables 4.2.6.8 and 6.1.1.4'
Rb Rb -0.9393 2.9676 'International Tables Vol C Tables 4.2.6.8 and 6.1.1.4'
U U -9.6767 9.6646 'International Tables Vol C Tables 4.2.6.8 and 6.1.1.4'

loop_
_geom_angle_atom_site_label_1
_geom_angle_atom_site_label_2
_geom_angle_atom_site_label_3
_geom_angle
_geom_angle_site_symmetry_1
_geom_angle_site_symmetry_3
O1 U1 O1 180.0 . 2_565
O1 U1 O5 90.5(3) . 2_665
O1 U1 O5 89.5(3) 2_565 2_665
O1 U1 O5 89.5(3) . 1_455
O1 U1 O5 90.5(3) 2_565 1_455
O5 U1 O5 180.0(4) 2_665 1_455
O1 U1 O6 85.7(3) . .
O1 U1 O6 94.3(3) 2_565 .
O5 U1 O6 115.9(2) 2_665 .
O5 U1 O6 64.1(2) 1_455 .
O1 U1 O6 94.3(3) . 2_565
O1 U1 O6 85.7(3) 2_565 2_565
O5 U1 O6 64.1(2) 2_665 2_565
O5 U1 O6 115.9(2) 1_455 2_565
O6 U1 O6 179.999(1) . 2_565
O1 U1 O7 87.5(3) . 2_565
O1 U1 O7 92.5(3) 2_565 2_565
O5 U1 O7 118.4(2) 2_665 2_565
O5 U1 O7 61.6(2) 1_455 2_565
O6 U1 O7 125.2(2) . 2_565
O6 U1 O7 54.8(2) 2_565 2_565
O1 U1 O7 92.5(3) . .
O1 U1 O7 87.5(3) 2_565 .
O5 U1 O7 61.6(2) 2_665 .
O5 U1 O7 118.4(2) 1_455 .
O6 U1 O7 54.8(2) . .
O6 U1 O7 125.2(2) 2_565 .
O7 U1 O7 179.999(1) 2_565 .
O1 U1 U2 85.5(2) . .
O1 U1 U2 94.5(2) 2_565 .
O5 U1 U2 29.11(17) 2_665 .
O5 U1 U2 150.89(17) 1_455 .
O6 U1 U2 143.65(15) . .
O6 U1 U2 36.35(15) 2_565 .
O7 U1 U2 89.51(15) 2_565 .
O7 U1 U2 90.49(15) . .
O1 U1 U2 94.5(2) . 2_565
O1 U1 U2 85.5(2) 2_565 2_565
O5 U1 U2 150.89(17) 2_665 2_565
O5 U1 U2 29.11(17) 1_455 2_565
O6 U1 U2 36.35(15) . 2_565
O6 U1 U2 143.65(15) 2_565 2_565
O7 U1 U2 90.49(15) 2_565 2_565
O7 U1 U2 89.51(15) . 2_565
U2 U1 U2 180.0 . 2_565
O1 U1 U2 95.7(2) . 1_455
O1 U1 U2 84.3(2) 2_565 1_455
O5 U1 U2 152.62(17) 2_665 1_455
O5 U1 U2 27.38(17) 1_455 1_455
O6 U1 U2 91.18(15) . 1_455
O6 U1 U2 88.82(15) 2_565 1_455
O7 U1 U2 35.76(15) 2_565 1_455
O7 U1 U2 144.24(15) . 1_455
U2 U1 U2 124.784(19) . 1_455
U2 U1 U2 55.216(19) 2_565 1_455
O1 U1 U2 84.3(2) . 2_665
O1 U1 U2 95.7(2) 2_565 2_665
O5 U1 U2 27.38(17) 2_665 2_665
O5 U1 U2 152.62(17) 1_455 2_665
O6 U1 U2 88.82(15) . 2_665
O6 U1 U2 91.18(15) 2_565 2_665
O7 U1 U2 144.24(15) 2_565 2_665
O7 U1 U2 35.76(15) . 2_665
U2 U1 U2 55.216(19) . 2_665
U2 U1 U2 124.784(19) 2_565 2_665
U2 U1 U2 180.0 1_455 2_665
O3 U2 O2 174.7(3) . .
O3 U2 O5 92.7(3) . .
O2 U2 O5 91.7(3) . .
O3 U2 O5 89.5(3) . 2_665
O2 U2 O5 94.7(3) . 2_665
O5 U2 O5 71.2(3) . 2_665
O3 U2 O4 85.1(3) . 1_544
O2 U2 O4 89.6(3) . 1_544
O5 U2 O4 147.5(3) . 1_544
O5 U2 O4 141.0(2) 2_665 1_544
O3 U2 O7 89.2(3) . 2_665
O2 U2 O7 89.9(3) . 2_665
O5 U2 O7 66.8(3) . 2_665
O5 U2 O7 137.8(3) 2_665 2_665
O4 U2 O7 80.8(3) 1_544 2_665
O3 U2 O6 91.5(3) . 2_565
O2 U2 O6 87.3(3) . 2_565
O5 U2 O6 136.8(2) . 2_565
O5 U2 O6 65.8(2) 2_665 2_565
O4 U2 O6 75.8(2) 1_544 2_565
O7 U2 O6 156.4(2) 2_665 2_565
O3 U2 U2 91.4(2) . 2_665
O2 U2 U2 94.0(2) . 2_665
O5 U2 U2 35.63(18) . 2_665
O5 U2 U2 35.59(17) 2_665 2_665
O4 U2 U2 175.31(18) 1_544 2_665
O7 U2 U2 102.33(19) 2_665 2_665
O6 U2 U2 101.27(17) 2_565 2_665
O3 U2 U1 97.6(2) . .
O2 U2 U1 84.6(2) . .
O5 U2 U1 98.35(18) . .
O5 U2 U1 28.72(17) 2_665 .
O4 U2 U1 114.11(18) 1_544 .
O7 U2 U1 164.03(18) 2_665 .
O6 U2 U1 38.49(16) 2_565 .
U2 U2 U1 63.233(18) 2_665 .
O3 U2 Rb 143.3(2) . 2_665
O2 U2 Rb 40.7(2) . 2_665
O5 U2 Rb 51.23(19) . 2_665
O5 U2 Rb 85.13(18) 2_665 2_665
O4 U2 Rb 120.49(18) 1_544 2_665
O7 U2 Rb 71.57(19) 2_665 2_665
O6 U2 Rb 118.67(18) 2_565 2_665
U2 U2 Rb 64.08(2) 2_665 2_665
U1 U2 Rb 94.85(2) . 2_665
O3 U2 U1 83.8(2) . 1_655
O2 U2 U1 98.9(2) . 1_655
O5 U2 U1 27.04(17) . 1_655
O5 U2 U1 96.64(17) 2_665 1_655
O4 U2 U1 120.96(18) 1_544 1_655
O7 U2 U1 41.38(19) 2_665 1_655
O6 U2 U1 161.91(17) 2_565 1_655
U2 U2 U1 61.552(12) 2_665 1_655
U1 U2 U1 124.784(19) . 1_655
Rb U2 U1 60.962(19) 2_665 1_655
O3 U2 Rb 40.4(2) . .
O2 U2 Rb 143.4(2) . .
O5 U2 Rb 82.96(19) . .
O5 U2 Rb 49.30(19) 2_665 .
O4 U2 Rb 113.89(18) 1_544 .
O7 U2 Rb 120.1(2) 2_665 .
O6 U2 Rb 73.00(19) 2_565 .
U2 U2 Rb 61.54(3) 2_665 .
U1 U2 Rb 60.68(2) . .
Rb U2 Rb 125.61(2) 2_665 .
U1 U2 Rb 92.51(2) 1_655 .
O4 Rb O2 98.8(2) 1_545 2_665
O4 Rb O3 87.9(2) 1_545 2_655
O2 Rb O3 89.8(2) 2_665 2_655
O4 Rb O1 102.5(2) 1_545 2_565
O2 Rb O1 100.7(2) 2_665 2_565
O3 Rb O1 163.8(2) 2_655 2_565
O4 Rb O3 162.0(2) 1_545 .
O2 Rb O3 82.7(2) 2_665 .
O3 Rb O3 74.2(2) 2_655 .
O1 Rb O3 94.8(2) 2_565 .
O4 Rb O1 94.3(2) 1_545 1_545
O2 Rb O1 160.3(2) 2_665 1_545
O3 Rb O1 76.0(2) 2_655 1_545
O1 Rb O1 90.68(19) 2_565 1_545
O3 Rb O1 80.4(2) . 1_545
O4 Rb O5 139.1(2) 1_545 2_665
O2 Rb O5 58.4(2) 2_665 2_665
O3 Rb O5 122.1(2) 2_655 2_665
O1 Rb O5 56.28(19) 2_565 2_665
O3 Rb O5 56.35(19) . 2_665
O1 Rb O5 118.12(19) 1_545 2_665
O4 Rb O7 46.24(19) 1_545 1_545
O2 Rb O7 122.0(2) 2_665 1_545
O3 Rb O7 53.03(19) 2_655 1_545
O1 Rb O7 127.30(19) 2_565 1_545
O3 Rb O7 118.08(18) . 1_545
O1 Rb O7 59.3(2) 1_545 1_545
O5 Rb O7 174.39(17) 2_665 1_545
O4 Rb Se 24.33(14) 1_545 1_545
O2 Rb Se 119.90(16) 2_665 1_545
O3 Rb Se 77.04(16) 2_655 1_545
O1 Rb Se 107.52(15) 2_565 1_545
O3 Rb Se 143.12(14) . 1_545
O1 Rb Se 70.61(15) 1_545 1_545
O5 Rb Se 159.61(13) 2_665 1_545
O7 Rb Se 25.96(12) 1_545 1_545
O4 Rb U2 116.18(14) 1_545 2_665
O2 Rb U2 24.00(15) 2_665 2_665
O3 Rb U2 106.06(15) 2_655 2_665
O1 Rb U2 80.72(14) 2_565 2_665
O3 Rb U2 71.30(14) . 2_665
O1 Rb U2 149.44(15) 1_545 2_665
O5 Rb U2 34.54(12) 2_665 2_665
O7 Rb U2 146.02(13) 1_545 2_665
Se Rb U2 139.94(4) 1_545 2_665
O4 Rb U1 119.01(16) 1_545 .
O2 Rb U1 82.10(16) 2_665 .
O3 Rb U1 152.73(16) 2_655 .
O1 Rb U1 23.09(14) 2_565 .
O3 Rb U1 78.99(14) . .
O1 Rb U1 104.33(15) 1_545 .
O5 Rb U1 33.25(12) 2_665 .
O7 Rb U1 150.36(12) 1_545 .
Se Rb U1 129.39(4) 1_545 .
U2 Rb U1 59.78(2) 2_665 .
O4 Rb U2 170.57(14) 1_545 .
O2 Rb U2 72.16(16) 2_665 .
O3 Rb U2 94.67(16) 2_655 .
O1 Rb U2 77.13(15) 2_565 .
O3 Rb U2 22.94(14) . .
O1 Rb U2 95.16(15) 1_545 .
O5 Rb U2 33.49(13) 2_665 .
O7 Rb U2 140.97(12) 1_545 .
Se Rb U2 164.80(4) 1_545 .
U2 Rb U2 54.39(2) 2_665 .
U1 Rb U2 58.05(2) . .
O7 Se O4 103.2(4) . .
O7 Se O6 92.2(4) . .
O4 Se O6 100.9(4) . .
O7 Se Rb 70.2(3) . 1_565
O4 Se Rb 44.7(3) . 1_565
O6 Se Rb 73.0(3) . 1_565
U1 O1 Rb 117.0(3) . 2_565
U1 O1 Rb 122.9(3) . 1_565
Rb O1 Rb 89.32(19) 2_565 1_565
U2 O2 Rb 115.3(3) . 2_665
U2 O3 Rb 129.8(4) . 2_655
U2 O3 Rb 116.7(3) . .
Rb O3 Rb 105.8(2) 2_655 .
Se O4 U2 124.6(4) . 1_566
Se O4 Rb 111.0(3) . 1_565
U2 O4 Rb 123.3(3) 1_566 1_565
U1 O5 U2 125.6(3) 1_655 .
U1 O5 U2 122.2(3) 1_655 2_665
U2 O5 U2 108.8(3) . 2_665
U1 O5 Rb 97.0(2) 1_655 2_665
U2 O5 Rb 94.2(2) . 2_665
U2 O5 Rb 97.2(2) 2_665 2_665
Se O6 U2 135.7(4) . 2_565
Se O6 U1 109.0(3) . .
U2 O6 U1 105.2(2) 2_565 .
Se O7 U2 152.5(4) . 2_665
Se O7 U1 102.2(3) . .
U2 O7 U1 102.9(3) 2_665 .
Se O7 Rb 83.8(3) . 1_565
U2 O7 Rb 88.0(2) 2_665 1_565
U1 O7 Rb 83.6(2) . 1_565

loop_
_geom_bond_atom_site_label_1
_geom_bond_atom_site_label_2
_geom_bond_distance
_geom_bond_site_symmetry_2
U1 O1 1.785(8) .
U1 O1 1.785(8) 2_565
U1 O5 2.241(7) 2_665
U1 O5 2.241(7) 1_455
U1 O6 2.546(7) .
U1 O6 2.546(7) 2_565
U1 O7 2.719(8) 2_565
U1 O7 2.719(8) .
U1 U2 3.9480(8) .
U1 U2 3.9480(8) 2_565
U1 U2 4.0090(11) 1_455
U1 U2 4.0090(11) 2_665
U2 O3 1.780(8) .
U2 O2 1.794(8) .
U2 O5 2.267(6) .
U2 O5 2.269(7) 2_665
U2 O4 2.393(7) 1_544
U2 O7 2.403(7) 2_665
U2 O6 2.424(7) 2_565
U2 U2 3.6878(11) 2_665
U2 Rb 3.9879(15) 2_665
U2 U1 4.0090(11) 1_655
U2 Rb 4.0797(15) .
Rb O4 2.868(8) 1_545
Rb O2 2.877(7) 2_665
Rb O3 2.895(7) 2_655
Rb O1 2.921(7) 2_565
Rb O3 2.958(8) .
Rb O1 3.022(7) 1_545
Rb O5 3.118(8) 2_665
Rb O7 3.603(9) 1_545
Rb Se 3.8070(18) 1_545
Rb U2 3.9879(15) 2_665
Se O7 1.676(7) .
Se O4 1.680(7) .
Se O6 1.689(7) .
Se Rb 3.8070(18) 1_565
O1 Rb 2.921(7) 2_565
O1 Rb 3.022(7) 1_565
O2 Rb 2.877(7) 2_665
O3 Rb 2.895(7) 2_655
O4 U2 2.393(7) 1_566
O4 Rb 2.868(8) 1_565
O5 U1 2.241(7) 1_655
O5 U2 2.269(7) 2_665
O5 Rb 3.118(8) 2_665
O6 U2 2.424(7) 2_565
O7 U2 2.403(7) 2_665
O7 Rb 3.603(9) 1_565
